data_7225503
loop_
_publ_author_name
'Sosnovskikh, Vyacheslav'
'Korotaev, Vladislav'
'Kutyashev, Igor'
'Barkov, Alexey'
'Safrygin, Alexander'

_publ_section_title
;
 One-pot synthesis of functionalized benzo[c]coumarins and their
 precursors via the reaction of 2-(polyfluoroalkyl)chromones with
 4-alkyl-3-cyanocoumarins
;
_journal_name_full 'RSC Adv.'
_journal_paper_doi 10.1039/C6RA12492E
_journal_year 2016
_chemical_formula_moiety 'C21 H11 F3 N2 O6'
_chemical_formula_sum 'C21 H11 F3 N2 O6'
_chemical_formula_weight 444.32
_chemical_name_systematic
;
 ? 
;
_space_group_crystal_system monoclinic
_space_group_IT_number 14
_space_group_name_Hall '-P 2yn'
_space_group_name_H-M_alt 'P 1 21/n 1'
_symmetry_space_group_name_Hall '-P 2yn'
_symmetry_space_group_name_H-M 'P 1 21/n 1'
_atom_sites_solution_hydrogens geom
_atom_sites_solution_primary direct
_atom_sites_solution_secondary difmap
_audit_creation_date 2015-08-31
_audit_creation_method
;
  Olex2 1.2-ac2
  (compiled 2012.03.27 svn.r2268, GUI svn.r4156)
;
_audit_update_record
;
2016-03-11 deposited with the CCDC.
2016-06-09 downloaded from the CCDC.
;
_cell_angle_alpha 90.00
_cell_angle_beta 96.187(4)
_cell_angle_gamma 90.00
_cell_formula_units_Z 4
_cell_length_a 13.8312(6)
_cell_length_b 6.5653(2)
_cell_length_c 20.2552(9)
_cell_measurement_reflns_used 1860
_cell_measurement_temperature 295(2)
_cell_measurement_theta_max 26.6950
_cell_measurement_theta_min 2.9430
_cell_volume 1828.58(13)
_computing_cell_refinement
;
CrysAlisPro, Agilent Technologies,
Version 1.171.36.32 (release 02-08-2013 CrysAlis171 .NET)
(compiled Aug  2 2013,16:46:58)
;
_computing_data_collection
;
CrysAlisPro, Agilent Technologies,
Version 1.171.36.32 (release 02-08-2013 CrysAlis171 .NET)
(compiled Aug  2 2013,16:46:58)
;
_computing_data_reduction
;
CrysAlisPro, Agilent Technologies,
Version 1.171.36.32 (release 02-08-2013 CrysAlis171 .NET)
(compiled Aug  2 2013,16:46:58)
;
_computing_molecular_graphics
;
O. V. Dolomanov, L. J. Bourhis, R. J. Gildea, J. A. K. Howard and H. Puschmann,
OLEX2: a complete structure solution, refinement and analysis program.
J. Appl. Cryst. (2009). 42, 339-341.
;
_computing_publication_material
;
O. V. Dolomanov, L. J. Bourhis, R. J. Gildea, J. A. K. Howard and H. Puschmann,
OLEX2: a complete structure solution, refinement and analysis program.
J. Appl. Cryst. (2009). 42, 339-341.
;
_computing_structure_refinement
;
SHELXL, G.M. Sheldrick, Acta Cryst.
(2008). A64, 112-122
;
_computing_structure_solution
;
SHELXS, G.M. Sheldrick, Acta Cryst.
(2008). A64, 112-122
;
_diffrn_ambient_temperature 295(2)
_diffrn_detector_area_resol_mean 15.9555
_diffrn_measured_fraction_theta_full 0.9995
_diffrn_measured_fraction_theta_max 0.9995
_diffrn_measurement_details
;
  1 omega   23.00   50.00   1.0000   40.0000
omega____ theta____ kappa____ phi______ frames
    -      -20.6360   77.0000    0.0000 27

  2 omega   54.00   93.00   1.0000   40.0000
omega____ theta____ kappa____ phi______ frames
    -       23.1360   77.0000 -150.0000 39

  3 omega   16.00   71.00   1.0000   40.0000
omega____ theta____ kappa____ phi______ frames
    -       23.1360   77.0000 -180.0000 55

  4 omega   -2.00   35.00   1.0000   40.0000
omega____ theta____ kappa____ phi______ frames
    -       23.1360   77.0000  -90.0000 37

  5 omega   -6.00   90.00   1.0000   40.0000
omega____ theta____ kappa____ phi______ frames
    -       23.1360   77.0000    0.0000 96
;
_diffrn_measurement_device_type 'Xcalibur, Eos'
_diffrn_measurement_method '\w scans'
_diffrn_orient_matrix_UB_11 -0.0243164000
_diffrn_orient_matrix_UB_12 -0.0892469000
_diffrn_orient_matrix_UB_13 -0.0126237000
_diffrn_orient_matrix_UB_21 -0.0450466000
_diffrn_orient_matrix_UB_22 0.0525337000
_diffrn_orient_matrix_UB_23 -0.0022231000
_diffrn_orient_matrix_UB_31 0.0064350000
_diffrn_orient_matrix_UB_32 0.0307932000
_diffrn_orient_matrix_UB_33 -0.0327997000
_diffrn_radiation_monochromator graphite
_diffrn_radiation_type 'Mo K\a'
_diffrn_radiation_wavelength 0.7107
_diffrn_reflns_av_R_equivalents 0.0205
_diffrn_reflns_av_unetI/netI 0.0365
_diffrn_reflns_limit_h_max 14
_diffrn_reflns_limit_h_min -17
_diffrn_reflns_limit_k_max 7
_diffrn_reflns_limit_k_min -8
_diffrn_reflns_limit_l_max 25
_diffrn_reflns_limit_l_min -13
_diffrn_reflns_number 8783
_diffrn_reflns_theta_full 27.10
_diffrn_reflns_theta_max 27.10
_diffrn_reflns_theta_min 2.96
_diffrn_source 'Enhance (Mo) X-ray Source'
_exptl_absorpt_coefficient_mu 0.139
_exptl_absorpt_correction_T_max 1.00000
_exptl_absorpt_correction_T_min 0.97217
_exptl_absorpt_correction_type multi-scan
_exptl_absorpt_process_details
;
CrysAlisPro, Agilent Technologies,
Version 1.171.36.32 (release 02-08-2013 CrysAlis171 .NET)
(compiled Aug  2 2013,16:46:58)
Empirical absorption correction using spherical harmonics,
 implemented in SCALE3 ABSPACK scaling algorithm.
;
_exptl_crystal_colour yellow
_exptl_crystal_colour_primary yellow
_exptl_crystal_density_diffrn 1.614
_exptl_crystal_density_method 'not measured'
_exptl_crystal_description prism
_exptl_crystal_F_000 904
_exptl_crystal_size_max 0.25
_exptl_crystal_size_mid 0.2
_exptl_crystal_size_min 0.15
_refine_diff_density_max 0.179
_refine_diff_density_min -0.182
_refine_diff_density_rms 0.038
_refine_ls_extinction_method none
_refine_ls_goodness_of_fit_ref 1.002
_refine_ls_hydrogen_treatment mixed
_refine_ls_matrix_type full
_refine_ls_number_parameters 317
_refine_ls_number_reflns 4037
_refine_ls_number_restraints 0
_refine_ls_restrained_S_all 1.002
_refine_ls_R_factor_all 0.0850
_refine_ls_R_factor_gt 0.0459
_refine_ls_shift/su_max 0.000
_refine_ls_shift/su_mean 0.000
_refine_ls_structure_factor_coef Fsqd
_refine_ls_weighting_details 'calc w=1/[\s^2^(Fo^2^)+(0.0700P)^2^+0.0600P] where P=(Fo^2^+2Fc^2^)/3'
_refine_ls_weighting_scheme calc
_refine_ls_wR_factor_gt 0.1144
_refine_ls_wR_factor_ref 0.1372
_reflns_number_gt 2511
_reflns_number_total 4037
_reflns_threshold_expression >2sigma(I)
_cod_data_source_file c6ra12492e2.cif
_cod_data_source_block exp_635
_cod_database_code 7225503
_reflns_odcompleteness_completeness 89.16
_reflns_odcompleteness_iscentric 1
_reflns_odcompleteness_theta 28.22

loop_
_space_group_symop_id
_space_group_symop_operation_xyz
1 'x, y, z'
2 '-x+1/2, y+1/2, -z+1/2'
3 '-x, -y, -z'
4 'x-1/2, -y-1/2, z-1/2'

loop_
_atom_site_label
_atom_site_type_symbol
_atom_site_fract_x
_atom_site_fract_y
_atom_site_fract_z
_atom_site_U_iso_or_equiv
_atom_site_adp_type
_atom_site_occupancy
_atom_site_symmetry_multiplicity
_atom_site_calc_flag
_atom_site_refinement_flags
O1 O 0.82090(11) 0.3188(2) 0.03465(7) 0.0594(4) Uani 1 1 d .
O2 O 0.46291(12) 1.1485(2) -0.06048(8) 0.0607(4) Uani 1 1 d .
C3 C 0.54144(13) 0.8608(3) -0.10464(9) 0.0414(4) Uani 1 1 d .
O4 O 0.64597(11) 1.1155(2) -0.05801(8) 0.0646(5) Uani 1 1 d .
O5 O 0.93624(10) 0.2486(2) -0.02724(7) 0.0598(4) Uani 1 1 d .
C6 C 0.72761(13) 0.8246(3) -0.09164(9) 0.0388(4) Uani 1 1 d .
F7 F 0.81480(11) 1.0463(2) -0.23842(7) 0.0806(5) Uani 1 1 d .
C8 C 0.97398(13) 0.4570(3) -0.11904(9) 0.0435(5) Uani 1 1 d .
C9 C 0.86990(13) 0.7588(3) -0.14802(10) 0.0407(4) Uani 1 1 d .
C10 C 0.83585(13) 0.5435(3) -0.05665(9) 0.0397(4) Uani 1 1 d .
F11 F 0.66910(9) 1.0259(2) -0.21502(7) 0.0709(4) Uani 1 1 d .
C12 C 0.63778(14) 0.9461(3) -0.08337(10) 0.0438(5) Uani 1 1 d .
N13 N 0.69600(15) 0.6176(4) 0.00149(10) 0.0587(5) Uani 1 1 d .
C14 C 0.76065(15) 1.0416(3) -0.18842(11) 0.0489(5) Uani 1 1 d .
C15 C 0.86082(14) 0.3693(3) -0.01338(10) 0.0468(5) Uani 1 1 d .
C16 C 0.78808(13) 0.8713(3) -0.14032(9) 0.0393(4) Uani 1 1 d .
C17 C 0.89348(12) 0.5912(3) -0.10760(9) 0.0388(4) Uani 1 1 d .
C18 C 0.75184(13) 0.6619(3) -0.04772(9) 0.0412(4) Uani 1 1 d .
C19 C 0.53045(14) 0.6749(3) -0.13788(10) 0.0437(5) Uani 1 1 d .
N20 N 0.42926(14) 0.4071(3) -0.19238(9) 0.0604(5) Uani 1 1 d .
C21 C 0.45693(15) 0.9650(3) -0.09078(10) 0.0490(5) Uani 1 1 d .
O22 O 0.50310(12) 0.3171(3) -0.20291(9) 0.0767(5) Uani 1 1 d .
C23 C 0.36570(16) 0.8820(4) -0.10803(12) 0.0597(6) Uani 1 1 d .
F24 F 0.76852(12) 1.22296(19) -0.16000(8) 0.0866(5) Uani 1 1 d .
C25 C 0.43900(14) 0.5991(3) -0.15610(10) 0.0487(5) Uani 1 1 d .
C26 C 1.03350(14) 0.4822(4) -0.16985(11) 0.0549(6) Uani 1 1 d .
H26 H 1.0252 0.5963 -0.1971 0.066 Uiso 1 1 calc R
C27 C 0.99042(14) 0.2859(3) -0.07954(10) 0.0510(5) Uani 1 1 d .
C28 C 0.35607(16) 0.7005(4) -0.14053(12) 0.0587(6) Uani 1 1 d .
O29 O 0.34776(13) 0.3440(3) -0.21060(11) 0.0983(7) Uani 1 1 d .
C30 C 1.10407(15) 0.3427(4) -0.18056(12) 0.0663(7) Uani 1 1 d .
H30 H 1.1431 0.3625 -0.2146 0.080 Uiso 1 1 calc R
C31 C 1.06062(17) 0.1429(4) -0.08948(13) 0.0683(7) Uani 1 1 d .
H31 H 1.0697 0.0289 -0.0622 0.082 Uiso 1 1 calc R
C32 C 1.11662(17) 0.1730(5) -0.14046(13) 0.0737(8) Uani 1 1 d .
H32 H 1.1638 0.0775 -0.1481 0.088 Uiso 1 1 calc R
H13A H 0.6482(17) 0.693(4) 0.0089(13) 0.074(8) Uiso 1 1 d .
H2 H 0.526(2) 1.170(5) -0.0537(17) 0.119(12) Uiso 1 1 d .
H13B H 0.7154(17) 0.520(4) 0.0269(12) 0.068(8) Uiso 1 1 d .
H19 H 0.5824(14) 0.600(3) -0.1437(9) 0.047(6) Uiso 1 1 d .
H23 H 0.3101(16) 0.950(3) -0.0961(11) 0.062(6) Uiso 1 1 d .
H28 H 0.2962(18) 0.646(4) -0.1535(12) 0.072(7) Uiso 1 1 d .
H9 H 0.9055(14) 0.800(3) -0.1843(10) 0.047(5) Uiso 1 1 d .

loop_
_atom_site_aniso_label
_atom_site_aniso_U_11
_atom_site_aniso_U_22
_atom_site_aniso_U_33
_atom_site_aniso_U_23
_atom_site_aniso_U_13
_atom_site_aniso_U_12
O1 0.0567(9) 0.0709(10) 0.0517(9) 0.0176(8) 0.0113(7) 0.0117(8)
O2 0.0600(10) 0.0582(10) 0.0656(10) -0.0103(8) 0.0149(8) 0.0235(8)
C3 0.0402(10) 0.0450(11) 0.0402(10) 0.0019(9) 0.0098(8) 0.0109(9)
O4 0.0592(10) 0.0511(9) 0.0842(12) -0.0237(8) 0.0103(8) 0.0091(8)
O5 0.0555(9) 0.0657(10) 0.0593(9) 0.0180(8) 0.0117(7) 0.0260(8)
C6 0.0368(10) 0.0384(10) 0.0410(10) -0.0051(9) 0.0034(8) 0.0049(8)
F7 0.0871(10) 0.0808(10) 0.0804(10) 0.0338(8) 0.0388(8) 0.0248(8)
C8 0.0316(9) 0.0545(12) 0.0435(11) -0.0040(10) 0.0004(8) 0.0061(9)
C9 0.0368(10) 0.0435(11) 0.0423(10) 0.0003(9) 0.0070(8) -0.0003(9)
C10 0.0357(10) 0.0453(11) 0.0376(10) -0.0013(9) 0.0017(7) 0.0037(9)
F11 0.0596(8) 0.0759(9) 0.0741(9) 0.0242(7) -0.0066(7) 0.0072(7)
C12 0.0475(11) 0.0418(11) 0.0429(10) -0.0034(9) 0.0085(8) 0.0090(9)
N13 0.0583(12) 0.0684(13) 0.0532(11) 0.0139(11) 0.0234(9) 0.0233(11)
C14 0.0507(12) 0.0412(11) 0.0560(13) 0.0009(10) 0.0107(10) 0.0050(10)
C15 0.0410(10) 0.0548(12) 0.0436(11) 0.0016(10) 0.0001(8) 0.0054(10)
C16 0.0376(10) 0.0359(10) 0.0444(10) -0.0043(9) 0.0044(8) 0.0002(8)
C17 0.0314(9) 0.0449(11) 0.0394(10) -0.0057(9) 0.0000(7) 0.0023(8)
C18 0.0375(10) 0.0483(11) 0.0384(10) -0.0051(9) 0.0066(8) 0.0025(9)
C19 0.0372(10) 0.0497(12) 0.0458(11) -0.0027(10) 0.0113(8) 0.0105(9)
N20 0.0522(11) 0.0685(12) 0.0612(12) -0.0115(10) 0.0098(9) -0.0061(10)
C21 0.0511(12) 0.0551(12) 0.0420(11) 0.0004(10) 0.0106(9) 0.0184(10)
O22 0.0630(10) 0.0752(11) 0.0940(13) -0.0328(10) 0.0183(9) -0.0011(9)
C23 0.0409(12) 0.0786(17) 0.0610(14) -0.0026(13) 0.0119(10) 0.0206(12)
F24 0.1286(13) 0.0382(7) 0.0914(11) -0.0018(7) 0.0050(9) -0.0001(8)
C25 0.0421(11) 0.0590(13) 0.0458(11) 0.0004(10) 0.0084(8) 0.0038(10)
C26 0.0416(11) 0.0724(15) 0.0508(12) 0.0006(11) 0.0056(9) 0.0112(11)
C27 0.0402(10) 0.0644(13) 0.0480(11) 0.0026(11) 0.0027(8) 0.0140(10)
C28 0.0377(12) 0.0807(17) 0.0583(14) -0.0009(13) 0.0084(10) 0.0036(12)
O29 0.0556(11) 0.1066(16) 0.1308(18) -0.0382(14) 0.0018(10) -0.0224(11)
C30 0.0436(12) 0.0975(19) 0.0582(14) -0.0044(14) 0.0080(10) 0.0212(13)
C31 0.0586(14) 0.0724(16) 0.0729(16) 0.0099(13) 0.0018(12) 0.0283(13)
C32 0.0519(14) 0.0944(19) 0.0744(17) -0.0044(16) 0.0056(12) 0.0358(14)

loop_
_atom_type_symbol
_atom_type_description
_atom_type_scat_dispersion_real
_atom_type_scat_dispersion_imag
_atom_type_scat_source
C C 0.0033 0.0016 'International Tables Vol C Tables 4.2.6.8 and 6.1.1.4'
H H 0.0000 0.0000 'International Tables Vol C Tables 4.2.6.8 and 6.1.1.4'
F F 0.0171 0.0103 'International Tables Vol C Tables 4.2.6.8 and 6.1.1.4'
N N 0.0061 0.0033 'International Tables Vol C Tables 4.2.6.8 and 6.1.1.4'
O O 0.0106 0.0060 'International Tables Vol C Tables 4.2.6.8 and 6.1.1.4'

loop_
_geom_angle_atom_site_label_1
_geom_angle_atom_site_label_2
_geom_angle_atom_site_label_3
_geom_angle
C21 O2 H2 103(2)
C19 C3 C12 121.63(16)
C19 C3 C21 118.16(18)
C21 C3 C12 120.20(18)
C15 O5 C27 122.99(16)
C16 C6 C12 121.96(17)
C16 C6 C18 119.58(16)
C18 C6 C12 118.45(16)
C26 C8 C17 124.53(19)
C27 C8 C17 118.66(18)
C27 C8 C26 116.71(19)
C16 C9 C17 120.17(18)
C16 C9 H9 115.4(12)
C17 C9 H9 124.3(12)
C17 C10 C15 119.96(17)
C17 C10 C18 120.39(17)
C18 C10 C15 119.64(17)
C3 C12 C6 120.07(16)
O4 C12 C3 120.65(18)
O4 C12 C6 119.28(18)
C18 N13 H13A 121.3(17)
C18 N13 H13B 116.2(17)
H13A N13 H13B 122(2)
F7 C14 F11 106.58(18)
F7 C14 C16 112.89(17)
F11 C14 C16 111.62(17)
F24 C14 F7 106.58(18)
F24 C14 F11 106.10(17)
F24 C14 C16 112.60(17)
O1 C15 O5 115.50(18)
O1 C15 C10 126.55(19)
O5 C15 C10 117.94(17)
C6 C16 C14 119.51(17)
C9 C16 C6 121.77(18)
C9 C16 C14 118.62(17)
C9 C17 C8 121.33(17)
C9 C17 C10 119.58(17)
C10 C17 C8 119.01(17)
C6 C18 C10 118.40(16)
N13 C18 C6 120.76(18)
N13 C18 C10 120.83(19)
C3 C19 H19 120.2(12)
C25 C19 C3 119.78(18)
C25 C19 H19 119.8(12)
O22 N20 C25 118.27(18)
O22 N20 O29 123.2(2)
O29 N20 C25 118.56(19)
O2 C21 C3 120.83(19)
O2 C21 C23 118.40(18)
C23 C21 C3 120.8(2)
C21 C23 H23 119.8(13)
C28 C23 C21 120.4(2)
C28 C23 H23 119.8(13)
C19 C25 N20 118.78(18)
C19 C25 C28 121.6(2)
C28 C25 N20 119.62(19)
C8 C26 H26 119.2
C30 C26 C8 121.6(2)
C30 C26 H26 119.2
C8 C27 O5 121.16(18)
C31 C27 O5 116.02(19)
C31 C27 C8 122.8(2)
C23 C28 C25 119.2(2)
C23 C28 H28 121.3(15)
C25 C28 H28 119.4(16)
C26 C30 H30 120.2
C26 C30 C32 119.5(2)
C32 C30 H30 120.2
C27 C31 H31 120.8
C32 C31 C27 118.4(2)
C32 C31 H31 120.8
C30 C32 H32 119.5
C31 C32 C30 121.0(2)
C31 C32 H32 119.5

loop_
_geom_bond_atom_site_label_1
_geom_bond_atom_site_label_2
_geom_bond_distance
O1 C15 1.215(2)
O2 C21 1.350(3)
O2 H2 0.88(3)
C3 C12 1.467(3)
C3 C19 1.394(3)
C3 C21 1.409(3)
O4 C12 1.225(2)
O5 C15 1.363(2)
O5 C27 1.384(2)
C6 C12 1.501(3)
C6 C16 1.394(3)
C6 C18 1.408(3)
F7 C14 1.323(2)
C8 C17 1.458(2)
C8 C26 1.395(3)
C8 C27 1.384(3)
C9 C16 1.374(2)
C9 C17 1.389(3)
C9 H9 0.97(2)
C10 C15 1.459(3)
C10 C17 1.406(3)
C10 C18 1.426(2)
F11 C14 1.326(2)
N13 C18 1.357(3)
N13 H13A 0.85(2)
N13 H13B 0.85(2)
C14 C16 1.505(3)
C14 F24 1.322(2)
C19 C25 1.372(3)
C19 H19 0.890(19)
N20 O22 1.218(2)
N20 C25 1.458(3)
N20 O29 1.220(2)
C21 C23 1.384(3)
C23 C28 1.361(3)
C23 H23 0.94(2)
C25 C28 1.391(3)
C26 H26 0.9300
C26 C30 1.373(3)
C27 C31 1.381(3)
C28 H28 0.91(2)
C30 H30 0.9300
C30 C32 1.379(4)
C31 H31 0.9300
C31 C32 1.370(3)
C32 H32 0.9300
